data_7036952
loop_
_publ_author_name
'Chang, Hao-Ching'
'Hsu, Yu-Chen'
'Chen, Chia-Hui'
'Kuo, Ting-Shen'
'Lee, Way-Zen'

_publ_section_title
;
 Thioiminium and thiaphospholanium derived from acetonitrile via
 nickel(ii)-(2-mercaptophenyl)phosphine complexation.
;
_journal_issue 48
_journal_name_full 'Dalton transactions (Cambridge, England : 2003)'
_journal_page_first 20808
_journal_page_last 20811
_journal_paper_doi 10.1039/c5dt03316k
_journal_volume 44
_journal_year 2015
_chemical_formula_moiety 'C36 H28 Ni P2 S4'
_chemical_formula_sum 'C36 H28 Ni P2 S4'
_chemical_formula_weight 709.47
_chemical_name_systematic
;
 ?
;
_space_group_IT_number 61
_symmetry_cell_setting orthorhombic
_symmetry_space_group_name_Hall '-P 2ac 2ab'
_symmetry_space_group_name_H-M 'P b c a'
_atom_sites_solution_hydrogens geom
_atom_sites_solution_primary direct
_atom_sites_solution_secondary difmap
_audit_creation_method SHELXL-97
_audit_update_record
;
2015-08-26 deposited with the CCDC.
2015-10-28 downloaded from the CCDC.
;
_cell_angle_alpha 90.00
_cell_angle_beta 90.00
_cell_angle_gamma 90.00
_cell_formula_units_Z 4
_cell_length_a 11.1450(7)
_cell_length_b 16.9903(10)
_cell_length_c 17.4117(10)
_cell_measurement_reflns_used 0
_cell_measurement_temperature 200(2)
_cell_measurement_theta_max 0
_cell_measurement_theta_min 0
_cell_volume 3297.0(3)
_computing_molecular_graphics 'Ortep-3 for Windows (Farrugia, 1997)'
_computing_publication_material 'WinGX publication routines (Farrugia, 1999)'
_computing_structure_refinement 'SHELXL-97 (Sheldrick, 1997)'
_computing_structure_solution 'SHELXS-86 (Sheldrick, 1986)'
_diffrn_ambient_temperature 200(2)
_diffrn_measured_fraction_theta_full 0.996
_diffrn_measured_fraction_theta_max 0.996
_diffrn_radiation_monochromator graphite
_diffrn_radiation_source 'fine-focus sealed tube'
_diffrn_radiation_type MoK\a
_diffrn_radiation_wavelength 0.71073
_diffrn_reflns_av_R_equivalents 0.0462
_diffrn_reflns_av_sigmaI/netI 0.0354
_diffrn_reflns_limit_h_max 13
_diffrn_reflns_limit_h_min -12
_diffrn_reflns_limit_k_max 20
_diffrn_reflns_limit_k_min -20
_diffrn_reflns_limit_l_max 20
_diffrn_reflns_limit_l_min -18
_diffrn_reflns_number 16125
_diffrn_reflns_theta_full 25.06
_diffrn_reflns_theta_max 25.06
_diffrn_reflns_theta_min 2.48
_exptl_absorpt_coefficient_mu 0.964
_exptl_absorpt_correction_T_max 0.9013
_exptl_absorpt_correction_T_min 0.7289
_exptl_absorpt_correction_type multi-scan
_exptl_crystal_colour green
_exptl_crystal_density_diffrn 1.429
_exptl_crystal_density_method 'not measured'
_exptl_crystal_description prism
_exptl_crystal_F_000 1464
_exptl_crystal_size_max 0.35
_exptl_crystal_size_mid 0.30
_exptl_crystal_size_min 0.11
_refine_diff_density_max 0.361
_refine_diff_density_min -0.315
_refine_diff_density_rms 0.059
_refine_ls_extinction_method none
_refine_ls_goodness_of_fit_ref 1.013
_refine_ls_hydrogen_treatment constr
_refine_ls_matrix_type full
_refine_ls_number_parameters 196
_refine_ls_number_reflns 2920
_refine_ls_number_restraints 0
_refine_ls_restrained_S_all 1.013
_refine_ls_R_factor_all 0.0596
_refine_ls_R_factor_gt 0.0376
_refine_ls_shift/su_max 0.000
_refine_ls_shift/su_mean 0.000
_refine_ls_structure_factor_coef Fsqd
_refine_ls_weighting_details 'calc w=1/[\s^2^(Fo^2^)+(0.0449P)^2^+2.5423P] where P=(Fo^2^+2Fc^2^)/3'
_refine_ls_weighting_scheme calc
_refine_ls_wR_factor_gt 0.0877
_refine_ls_wR_factor_ref 0.0984
_reflns_number_gt 2134
_reflns_number_total 2920
_reflns_threshold_expression >2sigma(I)
_cod_data_source_file c5dt03316k2.cif
_cod_data_source_block a13344
_cod_depositor_comments 'Adding full bibliography for 7036952--7036956.cif.'
_cod_database_code 7036952

loop_
_symmetry_equiv_pos_as_xyz
'x, y, z'
'-x+1/2, -y, z+1/2'
'-x, y+1/2, -z+1/2'
'x+1/2, -y+1/2, -z'
'-x, -y, -z'
'x-1/2, y, -z-1/2'
'x, -y-1/2, z-1/2'
'-x-1/2, y-1/2, z'

loop_
_atom_site_label
_atom_site_type_symbol
_atom_site_fract_x
_atom_site_fract_y
_atom_site_fract_z
_atom_site_U_iso_or_equiv
_atom_site_adp_type
_atom_site_occupancy
_atom_site_symmetry_multiplicity
_atom_site_calc_flag
_atom_site_refinement_flags
C1 C 0.7666(3) 0.09818(16) 0.48915(16) 0.0285(7) Uani 1 1 d .
C2 C 0.7353(3) 0.16146(18) 0.53749(17) 0.0367(8) Uani 1 1 d .
C3 C 0.7888(3) 0.23382(18) 0.5265(2) 0.0476(9) Uani 1 1 d .
H3 H 0.7690 0.2764 0.5596 0.057 Uiso 1 1 calc R
C4 C 0.8702(3) 0.2451(2) 0.4683(2) 0.0527(10) Uani 1 1 d .
H4 H 0.9062 0.2953 0.4615 0.063 Uiso 1 1 calc R
C5 C 0.9000(3) 0.18410(19) 0.4198(2) 0.0450(9) Uani 1 1 d .
H5 H 0.9560 0.1922 0.3795 0.054 Uiso 1 1 calc R
C6 C 0.8482(3) 0.11119(18) 0.43014(18) 0.0352(7) Uani 1 1 d .
H6 H 0.8685 0.0693 0.3964 0.042 Uiso 1 1 calc R
C7 C 0.3441(3) 0.07891(17) 0.36903(15) 0.0286(7) Uani 1 1 d .
C8 C 0.3149(3) 0.11637(19) 0.30027(17) 0.0380(8) Uani 1 1 d .
H8 H 0.3720 0.1490 0.2753 0.046 Uiso 1 1 calc R
C9 C 0.2018(3) 0.1056(2) 0.26858(18) 0.0438(9) Uani 1 1 d .
H9 H 0.1819 0.1314 0.2219 0.053 Uiso 1 1 calc R
C10 C 0.1178(3) 0.05803(19) 0.30380(18) 0.0407(8) Uani 1 1 d .
H10 H 0.0417 0.0497 0.2806 0.049 Uiso 1 1 calc R
C11 C 0.1452(3) 0.02279(18) 0.37278(17) 0.0364(8) Uani 1 1 d .
H11 H 0.0873 -0.0093 0.3978 0.044 Uiso 1 1 calc R
C12 C 0.2573(3) 0.03406(16) 0.40597(15) 0.0279(7) Uani 1 1 d .
C13 C 0.7618(3) -0.06168(16) 0.43113(16) 0.0283(7) Uani 1 1 d .
C14 C 0.7073(3) -0.0685(2) 0.35945(18) 0.0467(9) Uani 1 1 d .
H14 H 0.6381 -0.0382 0.3478 0.056 Uiso 1 1 calc R
C15 C 0.7541(4) -0.1195(2) 0.3053(2) 0.0658(12) Uani 1 1 d .
H15 H 0.7172 -0.1239 0.2563 0.079 Uiso 1 1 calc R
C16 C 0.8543(4) -0.1639(2) 0.3221(2) 0.0643(12) Uani 1 1 d .
H16 H 0.8860 -0.1989 0.2847 0.077 Uiso 1 1 calc R
C17 C 0.9083(3) -0.1579(2) 0.3924(2) 0.0523(10) Uani 1 1 d .
H17 H 0.9773 -0.1886 0.4037 0.063 Uiso 1 1 calc R
C18 C 0.8619(3) -0.10670(18) 0.44703(18) 0.0374(8) Uani 1 1 d .
H18 H 0.8994 -0.1026 0.4959 0.045 Uiso 1 1 calc R
P1 P 0.69456(7) 0.00335(4) 0.50193(4) 0.02513(19) Uani 1 1 d .
S1 S 0.63096(9) 0.15333(5) 0.61335(5) 0.0500(3) Uani 1 1 d .
H1' H 0.5610 0.1119 0.5756 0.060 Uiso 1 1 d R
S2 S 0.49121(7) 0.08659(5) 0.40776(4) 0.0318(2) Uani 1 1 d .
Ni1 Ni 0.5000 0.0000 0.5000 0.02485(16) Uani 1 2 d S

loop_
_atom_site_aniso_label
_atom_site_aniso_U_11
_atom_site_aniso_U_22
_atom_site_aniso_U_33
_atom_site_aniso_U_23
_atom_site_aniso_U_13
_atom_site_aniso_U_12
C1 0.0230(17) 0.0267(15) 0.0357(16) 0.0017(13) -0.0069(13) 0.0012(13)
C2 0.0315(19) 0.0401(18) 0.0385(17) 0.0009(15) -0.0091(15) 0.0055(15)
C3 0.055(3) 0.0302(19) 0.057(2) -0.0092(16) -0.018(2) 0.0057(17)
C4 0.051(2) 0.0353(19) 0.072(3) 0.0080(19) -0.013(2) -0.0108(18)
C5 0.034(2) 0.044(2) 0.057(2) 0.0108(18) 0.0008(16) -0.0081(16)
C6 0.0269(18) 0.0362(17) 0.0426(18) 0.0024(14) -0.0007(15) -0.0001(14)
C7 0.0278(17) 0.0323(15) 0.0256(15) -0.0002(13) 0.0002(12) 0.0076(14)
C8 0.042(2) 0.0423(17) 0.0294(16) 0.0060(14) 0.0046(15) 0.0089(16)
C9 0.045(2) 0.055(2) 0.0309(18) 0.0035(15) -0.0073(16) 0.0191(18)
C10 0.0322(19) 0.053(2) 0.0365(18) -0.0041(16) -0.0099(15) 0.0127(16)
C11 0.0288(19) 0.0443(18) 0.0361(18) -0.0024(15) -0.0021(14) 0.0031(15)
C12 0.0248(16) 0.0322(15) 0.0267(15) -0.0012(13) -0.0010(13) 0.0055(13)
C13 0.0260(17) 0.0292(15) 0.0296(15) 0.0051(12) 0.0055(13) 0.0015(13)
C14 0.050(2) 0.056(2) 0.0345(18) -0.0023(16) -0.0005(16) 0.0218(18)
C15 0.078(3) 0.084(3) 0.035(2) -0.012(2) -0.003(2) 0.035(3)
C16 0.082(3) 0.067(3) 0.044(2) -0.0100(19) 0.010(2) 0.034(2)
C17 0.051(2) 0.056(2) 0.049(2) -0.0042(18) 0.0039(18) 0.0253(19)
C18 0.0284(18) 0.0440(19) 0.0399(18) -0.0025(15) 0.0016(15) 0.0051(15)
P1 0.0201(4) 0.0292(4) 0.0261(4) 0.0018(3) 0.0007(3) 0.0016(3)
S1 0.0561(6) 0.0537(5) 0.0401(5) -0.0076(4) 0.0022(4) 0.0158(5)
S2 0.0252(4) 0.0380(4) 0.0322(4) 0.0094(3) 0.0019(3) 0.0016(3)
Ni1 0.0186(3) 0.0304(3) 0.0256(3) 0.0044(2) 0.0001(2) 0.0018(2)

loop_
_atom_type_symbol
_atom_type_description
_atom_type_scat_dispersion_real
_atom_type_scat_dispersion_imag
_atom_type_scat_source
C C 0.0033 0.0016 'International Tables Vol C Tables 4.2.6.8 and 6.1.1.4'
H H 0.0000 0.0000 'International Tables Vol C Tables 4.2.6.8 and 6.1.1.4'
P P 0.1023 0.0942 'International Tables Vol C Tables 4.2.6.8 and 6.1.1.4'
S S 0.1246 0.1234 'International Tables Vol C Tables 4.2.6.8 and 6.1.1.4'
Ni Ni 0.3393 1.1124 'International Tables Vol C Tables 4.2.6.8 and 6.1.1.4'

loop_
_geom_angle_atom_site_label_1
_geom_angle_atom_site_label_2
_geom_angle_atom_site_label_3
_geom_angle
_geom_angle_site_symmetry_1
_geom_angle_site_symmetry_3
C6 C1 C2 118.8(3) . .
C6 C1 P1 121.4(2) . .
C2 C1 P1 119.6(2) . .
C3 C2 C1 119.3(3) . .
C3 C2 S1 117.3(3) . .
C1 C2 S1 123.4(2) . .
C2 C3 C4 120.8(3) . .
C2 C3 H3 119.6 . .
C4 C3 H3 119.6 . .
C5 C4 C3 120.4(3) . .
C5 C4 H4 119.8 . .
C3 C4 H4 119.8 . .
C4 C5 C6 119.7(3) . .
C4 C5 H5 120.1 . .
C6 C5 H5 120.1 . .
C5 C6 C1 120.9(3) . .
C5 C6 H6 119.6 . .
C1 C6 H6 119.6 . .
C12 C7 C8 119.1(3) . .
C12 C7 S2 120.4(2) . .
C8 C7 S2 120.5(2) . .
C9 C8 C7 119.5(3) . .
C9 C8 H8 120.2 . .
C7 C8 H8 120.2 . .
C10 C9 C8 121.1(3) . .
C10 C9 H9 119.5 . .
C8 C9 H9 119.5 . .
C11 C10 C9 119.5(3) . .
C11 C10 H10 120.3 . .
C9 C10 H10 120.3 . .
C10 C11 C12 120.1(3) . .
C10 C11 H11 119.9 . .
C12 C11 H11 119.9 . .
C7 C12 C11 120.6(3) . .
C7 C12 P1 113.4(2) . 5_656
C11 C12 P1 126.0(2) . 5_656
C18 C13 C14 119.1(3) . .
C18 C13 P1 122.3(2) . .
C14 C13 P1 118.6(2) . .
C15 C14 C13 119.9(3) . .
C15 C14 H14 120.0 . .
C13 C14 H14 120.0 . .
C16 C15 C14 120.2(3) . .
C16 C15 H15 119.9 . .
C14 C15 H15 119.9 . .
C17 C16 C15 120.4(3) . .
C17 C16 H16 119.8 . .
C15 C16 H16 119.8 . .
C16 C17 C18 119.7(3) . .
C16 C17 H17 120.2 . .
C18 C17 H17 120.2 . .
C13 C18 C17 120.7(3) . .
C13 C18 H18 119.6 . .
C17 C18 H18 119.6 . .
C12 P1 C1 106.85(13) 5_656 .
C12 P1 C13 105.41(13) 5_656 .
C1 P1 C13 105.90(13) . .
C12 P1 Ni1 107.53(10) 5_656 .
C1 P1 Ni1 117.65(10) . .
C13 P1 Ni1 112.70(10) . .
C2 S1 H1' 93.6 . .
C7 S2 Ni1 105.74(10) . .
P1 Ni1 P1 180.00(4) 5_656 .
P1 Ni1 S2 87.79(3) 5_656 .
P1 Ni1 S2 92.21(3) . .
P1 Ni1 S2 92.21(3) 5_656 5_656
P1 Ni1 S2 87.79(3) . 5_656
S2 Ni1 S2 180.0 . 5_656

loop_
_geom_bond_atom_site_label_1
_geom_bond_atom_site_label_2
_geom_bond_distance
_geom_bond_site_symmetry_2
C1 C6 1.390(4) .
C1 C2 1.409(4) .
C1 P1 1.814(3) .
C2 C3 1.380(4) .
C2 S1 1.765(3) .
C3 C4 1.373(5) .
C3 H3 0.9500 .
C4 C5 1.378(5) .
C4 H4 0.9500 .
C5 C6 1.378(4) .
C5 H5 0.9500 .
C6 H6 0.9500 .
C7 C12 1.389(4) .
C7 C8 1.394(4) .
C7 S2 1.778(3) .
C8 C9 1.388(5) .
C8 H8 0.9500 .
C9 C10 1.381(5) .
C9 H9 0.9500 .
C10 C11 1.376(4) .
C10 H10 0.9500 .
C11 C12 1.390(4) .
C11 H11 0.9500 .
C12 P1 1.806(3) 5_656
C13 C18 1.380(4) .
C13 C14 1.393(4) .
C13 P1 1.817(3) .
C14 C15 1.382(5) .
C14 H14 0.9500 .
C15 C16 1.380(5) .
C15 H15 0.9500 .
C16 C17 1.367(5) .
C16 H16 0.9500 .
C17 C18 1.390(4) .
C17 H17 0.9500 .
C18 H18 0.9500 .
P1 C12 1.806(3) 5_656
P1 Ni1 2.1694(8) .
S1 H1' 1.2393 .
S2 Ni1 2.1802(7) .
Ni1 P1 2.1694(8) 5_656
Ni1 S2 2.1802(7) 5_656
